data_4506576
loop_
_publ_author_name
'Xu, Zhigang'
'Ayaz, Muhammad'
'Cappelli, Alexandra A.'
'Hulme, Christopher'

_publ_section_title
;
 General One-pot, Two-Step Protocol Accessing a Range of Novel Polycyclic
 Heterocycles with High Skeletal Diversity.
;
_journal_issue 8
_journal_name_full 'ACS combinatorial science'
_journal_page_first 460
_journal_page_last 464
_journal_paper_doi 10.1021/co300046r
_journal_volume 14
_journal_year 2012
_chemical_formula_moiety 'C19 H19 N4 +, C2 F3 O2 -'
_chemical_formula_sum 'C21 H19 F3 N4 O2'
_chemical_formula_weight 416.40
_chemical_name_systematic
;
 ?
;
_space_group_IT_number 14
_symmetry_cell_setting monoclinic
_symmetry_space_group_name_Hall '-P 2ybc'
_symmetry_space_group_name_H-M 'P 1 21/c 1'
_atom_sites_solution_hydrogens difmap
_atom_sites_solution_primary direct
_atom_sites_solution_secondary difmap
_audit_creation_method SHELXL-97
_cell_angle_alpha 90.00
_cell_angle_beta 110.978(3)
_cell_angle_gamma 90.00
_cell_formula_units_Z 4
_cell_length_a 13.1973(6)
_cell_length_b 14.8812(7)
_cell_length_c 10.1948(5)
_cell_measurement_reflns_used 3401
_cell_measurement_temperature 100(2)
_cell_measurement_theta_max 69.54
_cell_measurement_theta_min 5.52
_cell_volume 1869.47(16)
_computing_cell_refinement 'SAINT (Bruker, 2007)'
_computing_data_collection 'APEX2 (Bruker, 2007)'
_computing_data_reduction SAINT
_computing_molecular_graphics 'ORTEP3 for Windows (Farrugia, 1997)'
_computing_publication_material 'SHELXTL and local programs'
_computing_structure_refinement SHELXTL
_computing_structure_solution 'SHELXTL (Sheldrick, 2008)'
_diffrn_ambient_temperature 100(2)
_diffrn_measured_fraction_theta_full 0.995
_diffrn_measured_fraction_theta_max 0.995
_diffrn_measurement_device_type 'Bruker Kappa APEXII DUO CCD diffractometer'
_diffrn_measurement_method '\f and \w scans'
_diffrn_radiation_monochromator 'silicon 111'
_diffrn_radiation_source microsource
_diffrn_radiation_type CuK\a
_diffrn_radiation_wavelength 1.54178
_diffrn_reflns_av_R_equivalents 0.0391
_diffrn_reflns_av_sigmaI/netI 0.0281
_diffrn_reflns_limit_h_max 15
_diffrn_reflns_limit_h_min -15
_diffrn_reflns_limit_k_max 17
_diffrn_reflns_limit_k_min -17
_diffrn_reflns_limit_l_max 8
_diffrn_reflns_limit_l_min -12
_diffrn_reflns_number 14493
_diffrn_reflns_theta_full 66.59
_diffrn_reflns_theta_max 66.59
_diffrn_reflns_theta_min 5.52
_exptl_absorpt_coefficient_mu 1.004
_exptl_absorpt_correction_T_max 0.9330
_exptl_absorpt_correction_T_min 0.8344
_exptl_absorpt_correction_type numerical
_exptl_absorpt_process_details 'SADABS 2008/1, Sheldrick, 1996'
_exptl_crystal_colour colourless
_exptl_crystal_density_diffrn 1.479
_exptl_crystal_density_method 'not measured'
_exptl_crystal_description block
_exptl_crystal_F_000 864
_exptl_crystal_size_max 0.19
_exptl_crystal_size_mid 0.17
_exptl_crystal_size_min 0.07
_refine_diff_density_max 0.240
_refine_diff_density_min -0.213
_refine_diff_density_rms 0.046
_refine_ls_extinction_coef 0.00090(18)
_refine_ls_extinction_expression Fc^*^=kFc[1+0.001xFc^2^\l^3^/sin(2\q)]^-1/4^
_refine_ls_extinction_method SHELXL
_refine_ls_goodness_of_fit_ref 1.034
_refine_ls_hydrogen_treatment refall
_refine_ls_matrix_type full
_refine_ls_number_parameters 348
_refine_ls_number_reflns 3285
_refine_ls_number_restraints 0
_refine_ls_restrained_S_all 1.034
_refine_ls_R_factor_all 0.0498
_refine_ls_R_factor_gt 0.0368
_refine_ls_shift/su_max 0.000
_refine_ls_shift/su_mean 0.000
_refine_ls_structure_factor_coef Fsqd
_refine_ls_weighting_details 'calc w=1/[\s^2^(Fo^2^)+(0.0523P)^2^+0.6815P] where P=(Fo^2^+2Fc^2^)/3'
_refine_ls_weighting_scheme calc
_refine_ls_wR_factor_gt 0.0906
_refine_ls_wR_factor_ref 0.1003
_reflns_number_gt 2630
_reflns_number_total 3285
_reflns_threshold_expression I>2\s(I)
_cod_data_source_file co300046r_si_002.cif
_cod_data_source_block 8k
_cod_original_cell_volume 1869.47(15)
_cod_original_sg_symbol_H-M 'P 21/c'
_cod_database_code 4506576

loop_
_symmetry_equiv_pos_as_xyz
'x, y, z'
'-x, y+1/2, -z+1/2'
'-x, -y, -z'
'x, -y-1/2, z-1/2'

loop_
_atom_site_label
_atom_site_type_symbol
_atom_site_fract_x
_atom_site_fract_y
_atom_site_fract_z
_atom_site_U_iso_or_equiv
_atom_site_adp_type
_atom_site_occupancy
_atom_site_symmetry_multiplicity
_atom_site_calc_flag
N1 N 0.25980(13) 0.20902(10) 0.36272(16) 0.0225(3) Uani 1 1 d
H1N H 0.301(2) 0.2372(17) 0.319(2) 0.044(7) Uiso 1 1 d
N2 N 0.20131(12) 0.07752(10) 0.43298(15) 0.0197(3) Uani 1 1 d
N3 N 0.15656(12) -0.11103(10) 0.60144(15) 0.0212(3) Uani 1 1 d
N4 N 0.30749(12) -0.02699(10) 0.69475(15) 0.0201(3) Uani 1 1 d
H4N H 0.359(2) 0.0121(17) 0.700(2) 0.041(7) Uiso 1 1 d
C1 C 0.21650(15) -0.02196(12) 0.43381(18) 0.0214(4) Uani 1 1 d
C2 C 0.32299(16) -0.02977(13) 0.40448(19) 0.0250(4) Uani 1 1 d
H2A H 0.3217(17) -0.0827(15) 0.348(2) 0.028(5) Uiso 1 1 d
H2B H 0.3874(18) -0.0336(14) 0.494(2) 0.027(5) Uiso 1 1 d
C3 C 0.33090(16) 0.05817(13) 0.32941(19) 0.0239(4) Uani 1 1 d
H3A H 0.4043(19) 0.0811(15) 0.355(2) 0.031(6) Uiso 1 1 d
H3B H 0.2979(17) 0.0551(14) 0.226(2) 0.027(5) Uiso 1 1 d
C4 C 0.26201(14) 0.12103(12) 0.37616(17) 0.0206(4) Uani 1 1 d
C5 C 0.19152(14) 0.26216(12) 0.41139(18) 0.0211(4) Uani 1 1 d
C6 C 0.19493(16) 0.35508(13) 0.40237(19) 0.0246(4) Uani 1 1 d
H6 H 0.2455(17) 0.3826(15) 0.363(2) 0.030(6) Uiso 1 1 d
C7 C 0.13017(16) 0.40715(13) 0.4534(2) 0.0257(4) Uani 1 1 d
H7 H 0.1350(17) 0.4706(15) 0.449(2) 0.027(5) Uiso 1 1 d
C8 C 0.06186(15) 0.36643(13) 0.5125(2) 0.0254(4) Uani 1 1 d
H8 H 0.0175(18) 0.4009(15) 0.549(2) 0.033(6) Uiso 1 1 d
C9 C 0.05871(15) 0.27317(13) 0.52024(19) 0.0239(4) Uani 1 1 d
H9 H 0.0105(17) 0.2422(14) 0.564(2) 0.028(5) Uiso 1 1 d
C10 C 0.12347(14) 0.22023(12) 0.47048(18) 0.0208(4) Uani 1 1 d
C11 C 0.12161(16) 0.11921(13) 0.4837(2) 0.0255(4) Uani 1 1 d
H11A H 0.1410(16) 0.1014(13) 0.585(2) 0.021(5) Uiso 1 1 d
H11B H 0.0504(19) 0.0966(16) 0.429(2) 0.038(6) Uiso 1 1 d
C12 C 0.12039(18) -0.06480(14) 0.3182(2) 0.0298(5) Uani 1 1 d
H12A H 0.0508(18) -0.0494(15) 0.330(2) 0.029(6) Uiso 1 1 d
H12B H 0.1332(17) -0.1308(15) 0.318(2) 0.027(5) Uiso 1 1 d
H12C H 0.1162(18) -0.0405(16) 0.226(2) 0.039(6) Uiso 1 1 d
C13 C 0.22574(14) -0.05625(11) 0.57670(18) 0.0186(4) Uani 1 1 d
C14 C 0.19581(14) -0.11980(12) 0.74718(18) 0.0203(4) Uani 1 1 d
C15 C 0.15625(16) -0.17100(12) 0.8330(2) 0.0245(4) Uani 1 1 d
H15 H 0.0896(18) -0.2077(15) 0.789(2) 0.029(6) Uiso 1 1 d
C16 C 0.21213(16) -0.16770(13) 0.9767(2) 0.0262(4) Uani 1 1 d
H16 H 0.1857(18) -0.2035(15) 1.039(2) 0.035(6) Uiso 1 1 d
C17 C 0.30492(16) -0.11353(13) 1.03471(19) 0.0252(4) Uani 1 1 d
H17 H 0.3407(17) -0.1111(15) 1.135(2) 0.029(6) Uiso 1 1 d
C18 C 0.34562(15) -0.06232(13) 0.95171(19) 0.0236(4) Uani 1 1 d
H18 H 0.4116(18) -0.0261(15) 0.993(2) 0.031(6) Uiso 1 1 d
C19 C 0.29002(14) -0.06695(11) 0.80685(18) 0.0203(4) Uani 1 1 d
F1 F 0.44723(10) 0.18366(8) 0.10259(15) 0.0453(4) Uani 1 1 d
F2 F 0.59257(10) 0.26390(8) 0.16441(15) 0.0398(3) Uani 1 1 d
F3 F 0.54035(11) 0.20423(9) 0.32068(14) 0.0432(3) Uani 1 1 d
O1 O 0.35241(11) 0.31176(9) 0.22310(14) 0.0297(3) Uani 1 1 d
O2 O 0.46713(10) 0.40267(9) 0.17004(14) 0.0260(3) Uani 1 1 d
C20 C 0.43547(14) 0.32867(12) 0.19637(18) 0.0220(4) Uani 1 1 d
C21 C 0.50494(15) 0.24497(13) 0.1947(2) 0.0266(4) Uani 1 1 d

loop_
_atom_site_aniso_label
_atom_site_aniso_U_11
_atom_site_aniso_U_22
_atom_site_aniso_U_33
_atom_site_aniso_U_23
_atom_site_aniso_U_13
_atom_site_aniso_U_12
N1 0.0242(8) 0.0201(8) 0.0264(8) 0.0027(6) 0.0130(7) -0.0002(6)
N2 0.0208(7) 0.0180(7) 0.0207(7) 0.0008(6) 0.0081(6) 0.0000(6)
N3 0.0231(8) 0.0169(7) 0.0244(8) 0.0004(6) 0.0096(6) -0.0010(6)
N4 0.0216(8) 0.0176(7) 0.0222(7) 0.0005(6) 0.0090(6) -0.0013(6)
C1 0.0264(10) 0.0168(9) 0.0215(9) -0.0005(7) 0.0092(8) -0.0011(7)
C2 0.0324(10) 0.0220(9) 0.0252(9) -0.0004(7) 0.0159(8) 0.0045(8)
C3 0.0284(10) 0.0232(9) 0.0237(9) 0.0011(7) 0.0137(8) 0.0020(8)
C4 0.0212(9) 0.0222(9) 0.0180(8) 0.0017(7) 0.0067(7) -0.0009(7)
C5 0.0183(9) 0.0208(9) 0.0223(8) 0.0006(7) 0.0049(7) 0.0020(7)
C6 0.0236(9) 0.0222(9) 0.0261(9) 0.0029(7) 0.0067(8) -0.0019(8)
C7 0.0252(10) 0.0179(9) 0.0313(10) -0.0009(7) 0.0069(8) 0.0017(8)
C8 0.0205(9) 0.0252(10) 0.0291(9) -0.0023(7) 0.0070(8) 0.0044(8)
C9 0.0213(9) 0.0260(10) 0.0243(9) 0.0001(7) 0.0083(8) 0.0010(8)
C10 0.0185(9) 0.0206(9) 0.0213(8) 0.0011(6) 0.0049(7) 0.0005(7)
C11 0.0236(10) 0.0219(10) 0.0351(10) 0.0034(8) 0.0156(8) 0.0010(8)
C12 0.0398(12) 0.0241(10) 0.0228(10) -0.0010(7) 0.0080(9) -0.0083(9)
C13 0.0201(9) 0.0154(8) 0.0221(8) -0.0001(6) 0.0097(7) 0.0015(7)
C14 0.0216(9) 0.0167(8) 0.0240(8) 0.0003(7) 0.0098(7) 0.0035(7)
C15 0.0246(10) 0.0194(9) 0.0308(10) 0.0029(7) 0.0114(8) -0.0003(8)
C16 0.0305(10) 0.0231(10) 0.0288(10) 0.0071(7) 0.0153(8) 0.0035(8)
C17 0.0275(10) 0.0256(10) 0.0233(9) 0.0022(7) 0.0100(8) 0.0067(8)
C18 0.0226(9) 0.0228(9) 0.0251(9) -0.0009(7) 0.0080(8) 0.0028(8)
C19 0.0212(9) 0.0163(8) 0.0253(9) 0.0002(7) 0.0106(7) 0.0025(7)
F1 0.0355(7) 0.0301(7) 0.0615(9) -0.0186(6) 0.0064(6) -0.0006(6)
F2 0.0342(7) 0.0266(6) 0.0690(9) -0.0044(6) 0.0312(6) 0.0020(5)
F3 0.0438(7) 0.0345(7) 0.0474(7) 0.0151(6) 0.0117(6) 0.0133(6)
O1 0.0270(7) 0.0277(7) 0.0405(8) 0.0095(6) 0.0196(6) 0.0031(6)
O2 0.0254(7) 0.0211(7) 0.0348(7) 0.0030(5) 0.0148(6) 0.0012(5)
C20 0.0217(9) 0.0230(9) 0.0212(8) 0.0015(7) 0.0076(7) 0.0003(8)
C21 0.0235(9) 0.0218(9) 0.0353(10) 0.0002(8) 0.0115(8) -0.0024(8)

loop_
_atom_type_symbol
_atom_type_description
_atom_type_scat_dispersion_real
_atom_type_scat_dispersion_imag
_atom_type_scat_source
C C 0.0181 0.0091 'International Tables Vol C Tables 4.2.6.8 and 6.1.1.4'
H H 0.0000 0.0000 'International Tables Vol C Tables 4.2.6.8 and 6.1.1.4'
N N 0.0311 0.0180 'International Tables Vol C Tables 4.2.6.8 and 6.1.1.4'
O O 0.0492 0.0322 'International Tables Vol C Tables 4.2.6.8 and 6.1.1.4'
F F 0.0727 0.0534 'International Tables Vol C Tables 4.2.6.8 and 6.1.1.4'

loop_
_geom_angle_atom_site_label_1
_geom_angle_atom_site_label_2
_geom_angle_atom_site_label_3
_geom_angle
H1N N1 C4 120.5(16)
H1N N1 C5 118.6(16)
C4 N1 C5 120.84(16)
C1 N2 C4 112.88(15)
C1 N2 C11 121.98(14)
C4 N2 C11 125.05(15)
C13 N3 C14 104.14(14)
H4N N4 C13 127.4(15)
H4N N4 C19 126.3(15)
C13 N4 C19 106.18(15)
N2 C1 C2 101.74(14)
N2 C1 C12 109.67(15)
N2 C1 C13 107.78(14)
C2 C1 C12 112.42(15)
C2 C1 C13 113.45(15)
C12 C1 C13 111.22(15)
C1 C2 H2A 110.7(13)
C1 C2 H2B 111.3(12)
C1 C2 C3 105.14(15)
H2A C2 H2B 108.9(17)
H2A C2 C3 112.5(13)
H2B C2 C3 108.4(12)
C2 C3 H3A 113.9(13)
C2 C3 H3B 114.1(12)
C2 C3 C4 102.48(14)
H3A C3 H3B 108.7(18)
H3A C3 C4 110.9(13)
H3B C3 C4 106.4(12)
N1 C4 N2 122.80(17)
N1 C4 C3 125.61(16)
N2 C4 C3 111.59(16)
N1 C5 C6 119.59(17)
N1 C5 C10 119.37(16)
C6 C5 C10 121.03(17)
C5 C6 H6 119.0(13)
C5 C6 C7 119.55(18)
H6 C6 C7 121.4(13)
C6 C7 H7 118.4(13)
C6 C7 C8 120.14(18)
H7 C7 C8 121.5(13)
C7 C8 H8 121.4(14)
C7 C8 C9 119.78(18)
H8 C8 C9 118.8(14)
C8 C9 H9 121.1(12)
C8 C9 C10 120.77(18)
H9 C9 C10 118.2(12)
C5 C10 C9 118.74(17)
C5 C10 C11 121.14(16)
C9 C10 C11 120.11(16)
N2 C11 C10 110.70(15)
N2 C11 H11A 107.4(11)
N2 C11 H11B 108.8(14)
C10 C11 H11A 110.4(11)
C10 C11 H11B 109.8(14)
H11A C11 H11B 109.9(18)
C1 C12 H12A 111.1(12)
C1 C12 H12B 108.5(12)
C1 C12 H12C 109.2(13)
H12A C12 H12B 113.1(18)
H12A C12 H12C 106.7(18)
H12B C12 H12C 108.2(18)
N3 C13 N4 114.32(15)
N3 C13 C1 125.06(16)
N4 C13 C1 120.53(15)
N3 C14 C15 129.82(17)
N3 C14 C19 109.95(15)
C15 C14 C19 120.23(16)
C14 C15 H15 119.2(12)
C14 C15 C16 117.84(17)
H15 C15 C16 123.0(12)
C15 C16 H16 118.9(13)
C15 C16 C17 121.22(17)
H16 C16 C17 119.8(13)
C16 C17 H17 119.3(13)
C16 C17 C18 121.93(17)
H17 C17 C18 118.8(13)
C17 C18 H18 121.5(13)
C17 C18 C19 116.63(18)
H18 C18 C19 121.9(13)
N4 C19 C14 105.42(15)
N4 C19 C18 132.46(17)
C14 C19 C18 122.12(17)
O1 C20 O2 128.11(18)
O1 C20 C21 114.23(16)
O2 C20 C21 117.66(16)
F1 C21 F2 107.85(16)
F1 C21 F3 106.23(16)
F1 C21 C20 111.48(15)
F2 C21 F3 106.48(16)
F2 C21 C20 113.54(15)
F3 C21 C20 110.86(16)

loop_
_geom_bond_atom_site_label_1
_geom_bond_atom_site_label_2
_geom_bond_distance
N1 H1N 0.92(3)
N1 C4 1.316(2)
N1 C5 1.415(2)
N2 C1 1.493(2)
N2 C4 1.315(2)
N2 C11 1.465(2)
N3 C13 1.314(2)
N3 C14 1.393(2)
N4 H4N 0.89(3)
N4 C13 1.368(2)
N4 C19 1.379(2)
C1 C2 1.542(3)
C1 C12 1.528(3)
C1 C13 1.507(2)
C2 H2A 0.97(2)
C2 H2B 1.00(2)
C2 C3 1.538(2)
C3 H3A 0.97(2)
C3 H3B 0.99(2)
C3 C4 1.496(2)
C5 C6 1.388(3)
C5 C10 1.395(3)
C6 H6 0.98(2)
C6 C7 1.386(3)
C7 H7 0.95(2)
C7 C8 1.390(3)
C8 H8 0.95(2)
C8 C9 1.391(3)
C9 H9 1.01(2)
C9 C10 1.385(3)
C10 C11 1.510(2)
C11 H11A 1.00(2)
C11 H11B 0.97(2)
C12 H12A 0.99(2)
C12 H12B 1.00(2)
C12 H12C 0.99(2)
C14 C15 1.395(3)
C14 C19 1.412(2)
C15 H15 1.00(2)
C15 C16 1.385(3)
C16 H16 0.98(2)
C16 C17 1.407(3)
C17 H17 0.96(2)
C17 C18 1.382(3)
C18 H18 0.98(2)
C18 C19 1.396(2)
F1 C21 1.335(2)
F2 C21 1.329(2)
F3 C21 1.344(2)
O1 C20 1.246(2)
O2 C20 1.241(2)
C20 C21 1.550(3)

loop_
_geom_hbond_atom_site_label_D
_geom_hbond_atom_site_label_H
_geom_hbond_atom_site_label_A
_geom_hbond_distance_DH
_geom_hbond_distance_HA
_geom_hbond_distance_DA
_geom_hbond_angle_DHA
_geom_hbond_site_symmetry_A
N1 H1N O1 0.92(3) 1.76(3) 2.665(2) 165(2) .
N4 H4N O2 0.89(3) 2.01(3) 2.882(2) 169(2) 4_566

loop_
_geom_torsion_atom_site_label_1
_geom_torsion_atom_site_label_2
_geom_torsion_atom_site_label_3
_geom_torsion_atom_site_label_4
_geom_torsion
C4 N2 C1 C2 15.66(18)
C4 N2 C1 C12 -103.55(17)
C4 N2 C1 C13 135.23(15)
C11 N2 C1 C2 -167.67(15)
C11 N2 C1 C12 73.1(2)
C11 N2 C1 C13 -48.1(2)
N2 C1 C2 C3 -23.57(17)
C12 C1 C2 C3 93.66(18)
C13 C1 C2 C3 -139.05(15)
C1 C2 C3 C4 23.39(18)
C1 N2 C4 N1 178.82(16)
C1 N2 C4 C3 -0.7(2)
C11 N2 C4 N1 2.3(3)
C11 N2 C4 C3 -177.24(16)
C5 N1 C4 N2 0.8(3)
C5 N1 C4 C3 -179.76(16)
C2 C3 C4 N1 165.83(17)
C2 C3 C4 N2 -14.7(2)
C4 N1 C5 C6 176.71(17)
C4 N1 C5 C10 -1.9(3)
N1 C5 C6 C7 -178.29(16)
C10 C5 C6 C7 0.3(3)
C5 C6 C7 C8 -0.4(3)
C6 C7 C8 C9 0.0(3)
C7 C8 C9 C10 0.4(3)
C8 C9 C10 C5 -0.5(3)
C8 C9 C10 C11 178.14(17)
N1 C5 C10 C9 178.71(16)
N1 C5 C10 C11 0.1(3)
C6 C5 C10 C9 0.1(3)
C6 C5 C10 C11 -178.48(17)
C1 N2 C11 C10 -179.90(14)
C4 N2 C11 C10 -3.7(2)
C5 C10 C11 N2 2.4(2)
C9 C10 C11 N2 -176.20(16)
C14 N3 C13 N4 -0.67(19)
C14 N3 C13 C1 -177.21(16)
C19 N4 C13 N3 0.3(2)
C19 N4 C13 C1 177.02(15)
N2 C1 C13 N3 115.82(18)
N2 C1 C13 N4 -60.5(2)
C2 C1 C13 N3 -132.35(18)
C2 C1 C13 N4 51.3(2)
C12 C1 C13 N3 -4.4(2)
C12 C1 C13 N4 179.23(16)
C13 N3 C14 C15 -178.76(18)
C13 N3 C14 C19 0.77(19)
N3 C14 C15 C16 179.63(18)
C19 C14 C15 C16 0.1(3)
C14 C15 C16 C17 0.9(3)
C15 C16 C17 C18 -1.0(3)
C16 C17 C18 C19 0.0(3)
C13 N4 C19 C14 0.19(18)
C13 N4 C19 C18 -179.63(19)
C17 C18 C19 N4 -179.12(18)
C17 C18 C19 C14 1.1(3)
N3 C14 C19 N4 -0.60(19)
N3 C14 C19 C18 179.25(16)
C15 C14 C19 N4 178.98(16)
C15 C14 C19 C18 -1.2(3)
O1 C20 C21 F1 57.2(2)
O1 C20 C21 F2 179.26(16)
O1 C20 C21 F3 -60.9(2)
O2 C20 C21 F1 -121.94(18)
O2 C20 C21 F2 0.1(2)
O2 C20 C21 F3 119.93(18)
